data_7110938
loop_
_publ_author_name
'Beckwith, Rohan E. J.'
'Blake, Alexander J.'
'Simpkins, Nigel S.'
'Wilson, Claire'
'Gravestock, Michael B.'

_publ_section_title
;
 Nucleophilic addition reactions of bridged triene \h6-chromiumtricarbonyl
 complexes
;
_journal_issue 13
_journal_name_full 'Chemical Communications'
_journal_page_first 1097
_journal_paper_doi 10.1039/b002256j
_journal_year 2000
_chemical_formula_moiety 'C22 H34 O2 S Si2'
_chemical_formula_sum 'C22 H34 O2 S Si2'
_chemical_formula_weight 418.73
_chemical_name_systematic
; 
 ? 
;
_space_group_IT_number 2
_symmetry_cell_setting triclinic
_symmetry_space_group_name_Hall '-P 1'
_symmetry_space_group_name_H-M 'P -1'
_atom_sites_solution_hydrogens geom
_atom_sites_solution_primary direct
_audit_creation_method SHELXL-97
_cell_angle_alpha 102.190(3)
_cell_angle_beta 95.424(3)
_cell_angle_gamma 98.875(3)
_cell_formula_units_Z 2
_cell_length_a 6.8685(12)
_cell_length_b 9.314(2)
_cell_length_c 19.746(4)
_cell_measurement_reflns_used 5205
_cell_measurement_temperature 150(2)
_cell_measurement_theta_max 28.5
_cell_measurement_theta_min 2.28
_cell_volume 1209.3(4)
_computing_cell_refinement SMART
_computing_data_collection 'SMART version 5.054 (Bruker, 1998)'
_computing_data_reduction 'SAINT version 6.01 (Bruker, 1999)'
_computing_molecular_graphics 'SHELXTL/PC version 5.1 (Bruker, 1997)'
_computing_publication_material 'SHELXL-97; PLATON (Spek, 1999)'
_computing_structure_refinement 'SHELXL-97 (Sheldrick, 1997)'
_computing_structure_solution 'SHELXS-97 (Sheldrick, 1990)'
_diffrn_ambient_temperature 150(2)
_diffrn_measured_fraction_theta_full 0.983
_diffrn_measured_fraction_theta_max 0.983
_diffrn_measurement_device_type 'Bruker SMART CCD area detector'
_diffrn_measurement_method omega
_diffrn_radiation_monochromator graphite
_diffrn_radiation_source 'fine-focus sealed tube'
_diffrn_radiation_type MoK\a
_diffrn_radiation_wavelength 0.71073
_diffrn_reflns_av_R_equivalents 0.036
_diffrn_reflns_av_sigmaI/netI 0.025
_diffrn_reflns_limit_h_max 9
_diffrn_reflns_limit_h_min -8
_diffrn_reflns_limit_k_max 12
_diffrn_reflns_limit_k_min -10
_diffrn_reflns_limit_l_max 26
_diffrn_reflns_limit_l_min -25
_diffrn_reflns_number 9497
_diffrn_reflns_theta_full 26.00
_diffrn_reflns_theta_max 26.00
_diffrn_reflns_theta_min 2.13
_diffrn_standards_decay_% none
_exptl_absorpt_coefficient_mu 0.247
_exptl_absorpt_correction_T_max 0.962
_exptl_absorpt_correction_T_min 0.646
_exptl_absorpt_correction_type multi-scan
_exptl_absorpt_process_details 'SADABS (Sheldrick, 1996)'
_exptl_crystal_colour colourless
_exptl_crystal_density_diffrn 1.150
_exptl_crystal_density_meas ?
_exptl_crystal_density_method 'not measured'
_exptl_crystal_description 'rectangular block'
_exptl_crystal_F_000 452
_exptl_crystal_size_max 0.35
_exptl_crystal_size_mid 0.25
_exptl_crystal_size_min 0.14
_refine_diff_density_max 1.08
_refine_diff_density_min -0.35
_refine_diff_density_rms 0.07
_refine_ls_extinction_method none
_refine_ls_goodness_of_fit_ref 1.059
_refine_ls_hydrogen_treatment 'riding model'
_refine_ls_matrix_type full
_refine_ls_number_parameters 244
_refine_ls_number_reflns 4685
_refine_ls_number_restraints 8
_refine_ls_restrained_S_all 1.059
_refine_ls_R_factor_all 0.0585
_refine_ls_R_factor_gt 0.0510
_refine_ls_shift/su_max 0.001
_refine_ls_shift/su_mean 0.000
_refine_ls_structure_factor_coef Fsqd
_refine_ls_weighting_details 'calc w=1/[\s^2^(Fo^2^)+(0.094P)^2^+0.472P] where P=(Fo^2^+2Fc^2^)/3'
_refine_ls_weighting_scheme calc
_refine_ls_wR_factor_gt 0.142
_refine_ls_wR_factor_ref 0.148
_reflns_number_gt 3954
_reflns_number_total 5413
_reflns_threshold_expression >2sigma(I)
_cod_data_source_file b002256jsup1.cif
_cod_data_source_block (4)
_cod_depositor_comments
;
The following automatic conversions were performed:
'_atom_site_symetry_multiplicity' tag replaced with
'_atom_site_symmetry_multiplicity'.

Automatic conversion script
Id: cif_correct_tags 1440 2010-10-19 06:21:57Z saulius 

The following automatic conversions were performed:

'_exptl_absorpt_correction_type' value 'multiscan' changed to
'multi-scan' according to
/home/saulius/struct/CIF-dictionaries/cif_core.dic dictionary named
'cif_core.dic' version 2.4.2 from 2011-04-26.

Automatic conversion script
Id: cif_fix_values 1891 2012-01-12 08:04:46Z andrius 

The following automatic conversions were performed:

'_exptl_crystal_density_meas' value 'not measured' was changed to '?'
- the value is perceived as not measured.

Automatic conversion script
Id: cif_fix_values 3008 2015-01-20 13:52:24Z robertas 

The following automatic conversions were performed:

'_atom_sites_solution_hydrogens' value 'placed geometrically' was
changed to 'geom'.

Automatic conversion script
Id: cif_fix_values 6452 2018-10-05 10:23:21Z andrius 
;
_cod_original_sg_symbol_H-M P-1
_cod_database_code 7110938

loop_
_symmetry_equiv_pos_as_xyz
'x, y, z'
'-x, -y, -z'

loop_
_atom_site_label
_atom_site_type_symbol
_atom_site_fract_x
_atom_site_fract_y
_atom_site_fract_z
_atom_site_U_iso_or_equiv
_atom_site_adp_type
_atom_site_occupancy
_atom_site_symmetry_multiplicity
_atom_site_calc_flag
_atom_site_refinement_flags
C1 C 0.8083(4) 1.3029(3) 0.27878(13) 0.0411(6) Uani 1 1 d .
H1 H 0.8770 1.4005 0.3096 0.049 Uiso 1 1 calc R
C2 C 0.6325(4) 1.3249(3) 0.23328(13) 0.0430(6) Uani 1 1 d .
H2 H 0.6077 1.4239 0.2381 0.052 Uiso 1 1 calc R
C3 C 0.5077(4) 1.2168(3) 0.18654(12) 0.0386(5) Uani 1 1 d .
H3 H 0.4072 1.2484 0.1598 0.046 Uiso 1 1 calc R
C4 C 0.5068(3) 1.0520(3) 0.17119(12) 0.0328(5) Uani 1 1 d .
H4A H 0.4142 1.0054 0.1278 0.039 Uiso 1 1 calc R
H4B H 0.4510 1.0127 0.2095 0.039 Uiso 1 1 calc R
C5 C 0.7069(3) 0.9981(2) 0.16218(11) 0.0278(4) Uani 1 1 d .
H5 H 0.6792 0.8878 0.1581 0.033 Uiso 1 1 calc R
C6 C 0.8735(3) 1.0631(3) 0.22455(12) 0.0326(5) Uani 1 1 d .
H6 H 0.9851 1.0059 0.2195 0.039 Uiso 1 1 calc R
C7 C 0.7895(3) 1.0541(3) 0.29352(11) 0.0312(5) Uani 1 1 d .
C8 C 0.7482(4) 1.1889(3) 0.32334(12) 0.0361(5) Uani 1 1 d .
C9 C 0.9535(4) 1.2299(3) 0.23522(13) 0.0419(6) Uani 1 1 d .
H9A H 1.0903 1.2569 0.2605 0.050 Uiso 1 1 calc R
H9B H 0.9534 1.2596 0.1900 0.050 Uiso 1 1 calc R
Si2 Si 0.61561(13) 1.25062(8) 0.40101(3) 0.0476(2) Uani 1 1 d .
C10 C 0.5433(7) 1.4344(4) 0.39630(18) 0.0844(13) Uani 1 1 d .
H10A H 0.4539 1.4226 0.3530 0.127 Uiso 1 1 calc R
H10B H 0.6627 1.5077 0.3969 0.127 Uiso 1 1 calc R
H10C H 0.4753 1.4691 0.4365 0.127 Uiso 1 1 calc R
C11 C 0.7852(7) 1.2803(4) 0.48476(16) 0.0805(12) Uani 1 1 d .
H11A H 0.8264 1.1860 0.4888 0.121 Uiso 1 1 calc R
H11B H 0.7151 1.3155 0.5243 0.121 Uiso 1 1 calc R
H11C H 0.9028 1.3551 0.4850 0.121 Uiso 1 1 calc R
C12 C 0.3842(6) 1.1166(4) 0.39978(19) 0.0743(10) Uani 1 1 d .
H12A H 0.4175 1.0193 0.4027 0.111 Uiso 1 1 calc R
H12B H 0.2962 1.1060 0.3563 0.111 Uiso 1 1 calc R
H12C H 0.3168 1.1539 0.4397 0.111 Uiso 1 1 calc R
Si1 Si 0.74983(9) 0.86868(7) 0.31854(3) 0.03347(19) Uani 1 1 d .
C13 C 0.7931(6) 0.8881(4) 0.41501(15) 0.0652(9) Uani 1 1 d .
H13A H 0.9263 0.9457 0.4335 0.098 Uiso 1 1 calc R
H13B H 0.7822 0.7889 0.4252 0.098 Uiso 1 1 calc R
H13C H 0.6935 0.9401 0.4370 0.098 Uiso 1 1 calc R
C14 C 0.4975(4) 0.7582(3) 0.28133(18) 0.0542(7) Uani 1 1 d .
H14A H 0.4814 0.6626 0.2953 0.081 Uiso 1 1 calc R
H14B H 0.4829 0.7401 0.2302 0.081 Uiso 1 1 calc R
H14C H 0.3960 0.8141 0.2990 0.081 Uiso 1 1 calc R
C15 C 0.9347(4) 0.7599(3) 0.28023(18) 0.0547(7) Uani 1 1 d .
H15A H 1.0693 0.8146 0.2988 0.082 Uiso 1 1 calc R
H15B H 0.9152 0.7454 0.2293 0.082 Uiso 1 1 calc R
H15C H 0.9169 0.6626 0.2925 0.082 Uiso 1 1 calc R
C16 C 0.7780(3) 1.0208(2) 0.09269(11) 0.0280(4) Uani 1 1 d .
H16A H 0.9244 1.0515 0.1000 0.034 Uiso 1 1 calc R
H16B H 0.7198 1.1024 0.0785 0.034 Uiso 1 1 calc R
S S 0.71138(7) 0.85740(6) 0.02445(3) 0.02513(16) Uani 1 1 d .
O1 O 0.7946(2) 0.88780(17) -0.03652(8) 0.0318(4) Uani 1 1 d .
O2 O 0.5000(2) 0.80373(18) 0.01716(8) 0.0337(4) Uani 1 1 d .
C1P C 0.8348(3) 0.7253(2) 0.05506(9) 0.0251(4) Uani 1 1 d D
C2P C 1.0415(3) 0.7511(2) 0.06522(9) 0.0293(5) Uani 1 1 d D
H2P H 1.1153 0.8388 0.0564 0.035 Uiso 1 1 calc R
C3P C 1.1378(3) 0.6472(3) 0.08828(11) 0.0361(5) Uani 1 1 d D
H3P H 1.2790 0.6640 0.0955 0.043 Uiso 1 1 calc R
C4P C 1.0312(3) 0.5191(3) 0.10094(12) 0.0381(5) Uani 1 1 d D
H4P H 1.0992 0.4485 0.1168 0.046 Uiso 1 1 calc R
C5P C 0.8250(4) 0.4937(2) 0.09057(12) 0.0375(5) Uani 1 1 d D
H5P H 0.7518 0.4054 0.0990 0.045 Uiso 1 1 calc R
C6P C 0.7257(3) 0.5974(2) 0.06789(11) 0.0319(5) Uani 1 1 d D
H6P H 0.5846 0.5811 0.0612 0.038 Uiso 1 1 calc R

loop_
_atom_site_aniso_label
_atom_site_aniso_U_11
_atom_site_aniso_U_22
_atom_site_aniso_U_33
_atom_site_aniso_U_23
_atom_site_aniso_U_13
_atom_site_aniso_U_12
C1 0.0567(15) 0.0271(11) 0.0356(13) 0.0042(10) 0.0038(11) 0.0009(10)
C2 0.0683(17) 0.0325(12) 0.0341(12) 0.0106(10) 0.0130(12) 0.0190(12)
C3 0.0450(13) 0.0477(14) 0.0312(12) 0.0137(11) 0.0112(10) 0.0230(11)
C4 0.0301(11) 0.0386(12) 0.0312(11) 0.0080(9) 0.0078(9) 0.0084(9)
C5 0.0326(11) 0.0265(10) 0.0272(10) 0.0081(8) 0.0102(8) 0.0079(8)
C6 0.0310(11) 0.0362(12) 0.0324(11) 0.0094(9) 0.0063(9) 0.0080(9)
C7 0.0325(11) 0.0339(12) 0.0273(11) 0.0074(9) 0.0011(8) 0.0072(9)
C8 0.0467(13) 0.0325(12) 0.0281(11) 0.0063(9) 0.0010(9) 0.0071(10)
C9 0.0393(13) 0.0459(14) 0.0360(13) 0.0103(11) 0.0021(10) -0.0060(11)
Si2 0.0795(6) 0.0441(4) 0.0259(4) 0.0077(3) 0.0132(3) 0.0284(4)
C10 0.157(4) 0.069(2) 0.0496(18) 0.0162(16) 0.034(2) 0.075(3)
C11 0.126(3) 0.078(2) 0.0373(16) -0.0001(16) -0.0055(18) 0.046(2)
C12 0.087(2) 0.090(3) 0.066(2) 0.0301(19) 0.0446(19) 0.043(2)
Si1 0.0390(4) 0.0327(3) 0.0318(3) 0.0107(3) 0.0044(3) 0.0115(3)
C13 0.112(3) 0.0517(17) 0.0391(15) 0.0191(13) 0.0027(16) 0.0289(18)
C14 0.0440(14) 0.0523(16) 0.074(2) 0.0339(15) 0.0062(14) 0.0070(12)
C15 0.0484(15) 0.0458(16) 0.077(2) 0.0183(14) 0.0156(14) 0.0205(12)
C16 0.0316(10) 0.0267(10) 0.0272(10) 0.0070(8) 0.0090(8) 0.0060(8)
S 0.0232(3) 0.0291(3) 0.0244(3) 0.0079(2) 0.00567(19) 0.00477(19)
O1 0.0316(8) 0.0409(9) 0.0244(7) 0.0101(6) 0.0065(6) 0.0058(7)
O2 0.0224(7) 0.0415(9) 0.0378(9) 0.0113(7) 0.0051(6) 0.0038(6)
C1P 0.0259(10) 0.0264(10) 0.0238(10) 0.0048(8) 0.0077(8) 0.0062(8)
C2P 0.0264(10) 0.0330(11) 0.0306(11) 0.0104(9) 0.0090(8) 0.0041(8)
C3P 0.0283(11) 0.0478(14) 0.0391(13) 0.0168(11) 0.0109(9) 0.0143(10)
C4P 0.0459(13) 0.0388(13) 0.0386(13) 0.0147(10) 0.0153(10) 0.0208(11)
C5P 0.0471(13) 0.0274(11) 0.0413(13) 0.0107(10) 0.0167(11) 0.0063(10)
C6P 0.0312(11) 0.0289(11) 0.0348(11) 0.0056(9) 0.0103(9) 0.0023(9)

loop_
_atom_type_symbol
_atom_type_description
_atom_type_scat_dispersion_real
_atom_type_scat_dispersion_imag
_atom_type_scat_source
C C 0.0033 0.0016 'International Tables Vol C Tables 4.2.6.8 and 6.1.1.4'
H H 0.0000 0.0000 'International Tables Vol C Tables 4.2.6.8 and 6.1.1.4'
O O 0.0106 0.0060 'International Tables Vol C Tables 4.2.6.8 and 6.1.1.4'
Si Si 0.0817 0.0704 'International Tables Vol C Tables 4.2.6.8 and 6.1.1.4'
S S 0.1246 0.1234 'International Tables Vol C Tables 4.2.6.8 and 6.1.1.4'

loop_
_geom_angle_atom_site_label_1
_geom_angle_atom_site_label_2
_geom_angle_atom_site_label_3
_geom_angle
C2 C1 C9 111.4(2)
C2 C1 C8 111.9(2)
C9 C1 C8 102.5(2)
C3 C2 C1 125.5(2)
C2 C3 C4 128.1(2)
C3 C4 C5 118.0(2)
C16 C5 C4 110.9(2)
C16 C5 C6 111.4(2)
C4 C5 C6 115.3(2)
C9 C6 C7 102.7(2)
C9 C6 C5 114.6(2)
C7 C6 C5 109.6(2)
C8 C7 C6 109.2(2)
C8 C7 Si1 132.2(2)
C6 C7 Si1 118.5(2)
C7 C8 C1 110.0(2)
C7 C8 Si2 131.6(2)
C1 C8 Si2 118.0(2)
C1 C9 C6 103.2(2)
C12 Si2 C10 107.6(2)
C12 Si2 C11 111.2(2)
C10 Si2 C11 107.4(2)
C12 Si2 C8 111.65(13)
C10 Si2 C8 108.12(14)
C11 Si2 C8 110.7(2)
C15 Si1 C13 106.9(2)
C15 Si1 C14 107.2(2)
C13 Si1 C14 110.7(2)
C15 Si1 C7 107.90(12)
C13 Si1 C7 112.52(12)
C14 Si1 C7 111.38(11)
C5 C16 S 112.70(14)
O1 S O2 117.66(9)
O1 S C1P 108.36(9)
O2 S C1P 108.06(9)
O1 S C16 108.19(10)
O2 S C16 109.71(10)
C1P S C16 104.00(9)
C6P C1P C2P 120.9(2)
C6P C1P S 120.2(2)
C2P C1P S 118.9(2)
C3P C2P C1P 119.0(2)
C2P C3P C4P 120.8(2)
C3P C4P C5P 120.1(2)
C6P C5P C4P 119.9(2)
C5P C6P C1P 119.4(2)

loop_
_geom_bond_atom_site_label_1
_geom_bond_atom_site_label_2
_geom_bond_distance
C1 C2 1.502(4)
C1 C9 1.523(4)
C1 C8 1.549(3)
C2 C3 1.338(4)
C3 C4 1.500(3)
C4 C5 1.547(3)
C5 C16 1.544(3)
C5 C6 1.549(3)
C6 C9 1.528(3)
C6 C7 1.542(3)
C7 C8 1.353(3)
C7 Si1 1.882(2)
C8 Si2 1.888(3)
Si2 C12 1.858(4)
Si2 C10 1.872(3)
Si2 C11 1.874(3)
Si1 C15 1.861(3)
Si1 C13 1.866(3)
Si1 C14 1.868(3)
C16 S 1.773(2)
S O1 1.442(2)
S O2 1.444(2)
S C1P 1.771(2)
C1P C6P 1.391(3)
C1P C2P 1.391(3)
C2P C3P 1.381(3)
C3P C4P 1.383(3)
C4P C5P 1.388(3)
C5P C6P 1.388(3)

loop_
_geom_torsion_atom_site_label_1
_geom_torsion_atom_site_label_2
_geom_torsion_atom_site_label_3
_geom_torsion_atom_site_label_4
_geom_torsion
C9 C1 C2 C3 57.9(3)
C8 C1 C2 C3 -56.2(3)
C1 C2 C3 C4 3.2(4)
C2 C3 C4 C5 -46.4(3)
C3 C4 C5 C16 -71.7(2)
C3 C4 C5 C6 56.2(3)
C16 C5 C6 C9 58.8(2)
C4 C5 C6 C9 -68.7(2)
C16 C5 C6 C7 173.66(17)
C4 C5 C6 C7 46.1(2)
C9 C6 C7 C8 22.9(2)
C5 C6 C7 C8 -99.3(2)
C9 C6 C7 Si1 -160.24(16)
C5 C6 C7 Si1 77.5(2)
C6 C7 C8 C1 -2.2(3)
Si1 C7 C8 C1 -178.46(17)
C6 C7 C8 Si2 171.52(18)
Si1 C7 C8 Si2 -4.7(4)
C2 C1 C8 C7 100.0(2)
C9 C1 C8 C7 -19.4(3)
C2 C1 C8 Si2 -74.7(2)
C9 C1 C8 Si2 165.88(17)
C2 C1 C9 C6 -87.3(2)
C8 C1 C9 C6 32.5(2)
C7 C6 C9 C1 -33.9(2)
C5 C6 C9 C1 84.9(2)
C7 C8 Si2 C12 -44.6(3)
C1 C8 Si2 C12 128.8(2)
C7 C8 Si2 C10 -162.7(3)
C1 C8 Si2 C10 10.6(3)
C7 C8 Si2 C11 79.9(3)
C1 C8 Si2 C11 -106.8(2)
C8 C7 Si1 C15 -155.1(2)
C6 C7 Si1 C15 29.0(2)
C8 C7 Si1 C13 -37.4(3)
C6 C7 Si1 C13 146.60(19)
C8 C7 Si1 C14 87.5(3)
C6 C7 Si1 C14 -88.5(2)
C4 C5 C16 S -96.08(18)
C6 C5 C16 S 134.05(16)
C5 C16 S O1 -176.64(14)
C5 C16 S O2 53.81(17)
C5 C16 S C1P -61.57(16)
O1 S C1P C6P -128.85(15)
O2 S C1P C6P -0.34(17)
C16 S C1P C6P 116.21(16)
O1 S C1P C2P 50.46(14)
O2 S C1P C2P 178.97(12)
C16 S C1P C2P -64.48(14)
C6P C1P C2P C3P 0.08(17)
S C1P C2P C3P -179.23(14)
C1P C2P C3P C4P 0.22(17)
C2P C3P C4P C5P -0.1(3)
C3P C4P C5P C6P -0.4(3)
C4P C5P C6P C1P 0.7(3)
C2P C1P C6P C5P -0.5(3)
S C1P C6P C5P 178.77(16)
